data_1559032
loop_
_publ_author_name
'Dekkiche, Herv\'e'
'Gemma, Andrea'
'Tabatabaei, Fatemeh'
'Batsanov, Andrei S.'
'Niehaus, Thomas'
'Gotsmann, Bernd'
'Bryce, Martin R.'

_publ_section_title
;
 Electronic conductance and thermopower of single-molecule junctions of
 oligo(phenyleneethynylene) derivatives.
;
_journal_issue 36
_journal_name_full Nanoscale
_journal_page_first 18908
_journal_page_last 18917
_journal_paper_doi 10.1039/d0nr04413j
_journal_volume 12
_journal_year 2020
_chemical_formula_moiety 'C26 H18 S2'
_chemical_formula_sum 'C26 H18 S2'
_chemical_formula_weight 394.52
_space_group_crystal_system monoclinic
_space_group_IT_number 14
_space_group_name_Hall '-P 2ybc'
_space_group_name_H-M_alt 'P 1 21/c 1'
_atom_sites_solution_hydrogens difmap
_atom_sites_solution_primary dual
_audit_creation_date 2019-03-03
_audit_creation_method
;
Olex2 1.2-beta
(compiled 2018.05.29 svn.r3508 for OlexSys, GUI svn.r5506)
;
_audit_update_record
;
2020-04-13 deposited with the CCDC.	2020-09-01 downloaded from the CCDC.
;
_cell_angle_alpha 90
_cell_angle_beta 98.241(7)
_cell_angle_gamma 90
_cell_formula_units_Z 2
_cell_length_a 12.3046(10)
_cell_length_b 8.9443(8)
_cell_length_c 9.1320(7)
_cell_measurement_reflns_used 2573
_cell_measurement_temperature 120
_cell_measurement_theta_max 29.7910
_cell_measurement_theta_min 3.1930
_cell_volume 994.65(14)
_computing_cell_refinement
; CrysAlisPro, Agilent Technologies, Version 1.171.37.35h 
   (release 09-02-2015 CrysAlis171 .NET) (compiled Feb 9 2015,16:26:32)
;
_computing_data_collection
; CrysAlisPro, Agilent Technologies, Version 1.171.37.35h 
   (release 09-02-2015 CrysAlis171 .NET) (compiled Feb 9 2015,16:26:32)
;
_computing_data_reduction
; CrysAlisPro, Agilent Technologies, Version 1.171.37.35h 
   (release 09-02-2015 CrysAlis171 .NET) (compiled Feb 9 2015,16:26:32)
;
_computing_molecular_graphics 'Olex2 (Dolomanov et al., 2009)'
_computing_publication_material 'Olex2 (Dolomanov et al., 2009)'
_computing_structure_refinement 'ShelXL 2018/3 multi-CPU version (Sheldrick, 2015a)'
_computing_structure_solution 'ShelXT 2018/2 (Sheldrick, 2015)'
_diffrn_ambient_temperature 120
_diffrn_detector 'CCD plate'
_diffrn_detector_area_resol_mean 16.1511
_diffrn_detector_type Sapphire3
_diffrn_measured_fraction_theta_full 0.999
_diffrn_measured_fraction_theta_max 1.000
_diffrn_measurement_details
;
#__ type_ start__ end____ width___ exp.time_
  1 omega   35.00   94.00   0.5000   11.1000
omega____ theta____ kappa____ phi______ frames
    -       20.3282  178.0000  -30.0000 118

#__ type_ start__ end____ width___ exp.time_
  2 omega  -52.00   58.00   0.5000   11.1000
omega____ theta____ kappa____ phi______ frames
    -       20.3282  -19.0000   90.0000 220

#__ type_ start__ end____ width___ exp.time_
  3 omega  -52.00   58.00   0.5000   11.1000
omega____ theta____ kappa____ phi______ frames
    -       20.3282  -19.0000    0.0000 220

#__ type_ start__ end____ width___ exp.time_
  4 omega  -24.00   21.00   0.5000   11.1000
omega____ theta____ kappa____ phi______ frames
    -      -19.7032 -100.0000    0.0000 90

#__ type_ start__ end____ width___ exp.time_
  5 omega  -89.00    9.00   0.5000   11.1000
omega____ theta____ kappa____ phi______ frames
    -      -19.7032  -77.0000  120.0000 196

#__ type_ start__ end____ width___ exp.time_
  6 omega   35.00   81.00   0.5000   11.1000
omega____ theta____ kappa____ phi______ frames
    -       20.3282  178.0000   30.0000 92
;
_diffrn_measurement_device 'four-circle diffractometer'
_diffrn_measurement_device_type 'Xcalibur, Sapphire3'
_diffrn_measurement_method '\w scans'
_diffrn_orient_matrix_UB_11 -0.0275130000
_diffrn_orient_matrix_UB_12 -0.0304865000
_diffrn_orient_matrix_UB_13 0.0563699000
_diffrn_orient_matrix_UB_21 -0.0328471000
_diffrn_orient_matrix_UB_22 -0.0443891000
_diffrn_orient_matrix_UB_23 -0.0535333000
_diffrn_orient_matrix_UB_31 0.0394222000
_diffrn_orient_matrix_UB_32 -0.0581451000
_diffrn_orient_matrix_UB_33 0.0113410000
_diffrn_radiation_monochromator graphite
_diffrn_radiation_probe x-ray
_diffrn_radiation_type MoK\a
_diffrn_radiation_wavelength 0.71073
_diffrn_reflns_av_R_equivalents 0.0442
_diffrn_reflns_av_unetI/netI 0.0365
_diffrn_reflns_Laue_measured_fraction_full 0.999
_diffrn_reflns_Laue_measured_fraction_max 1.000
_diffrn_reflns_limit_h_max 15
_diffrn_reflns_limit_h_min -15
_diffrn_reflns_limit_k_max 11
_diffrn_reflns_limit_k_min -11
_diffrn_reflns_limit_l_max 11
_diffrn_reflns_limit_l_min -11
_diffrn_reflns_number 9448
_diffrn_reflns_point_group_measured_fraction_full 0.999
_diffrn_reflns_point_group_measured_fraction_max 1.000
_diffrn_reflns_theta_full 25.242
_diffrn_reflns_theta_max 27.498
_diffrn_reflns_theta_min 2.826
_diffrn_source 'Enhance (Mo) X-ray Source'
_exptl_absorpt_coefficient_mu 0.276
_exptl_absorpt_correction_T_max 0.768
_exptl_absorpt_correction_T_min 0.308
_exptl_absorpt_correction_type analytical
_exptl_absorpt_process_details
;
CrysAlisPro, Agilent Technologies,
Version 1.171.37.35h (release 09-02-2015 CrysAlis171 .NET)
(compiled Feb  9 2015,16:26:32)
Analytical numeric absorption correction using a multifaceted crystal
model based on expressions derived by Clark & Reid (1995). 
Empirical absorption correction using spherical harmonics,
implemented in SCALE3 ABSPACK scaling algorithm.
;
_exptl_crystal_colour off-white
_exptl_crystal_density_diffrn 1.317
_exptl_crystal_description pyramid
_exptl_crystal_F_000 412
_exptl_crystal_preparation 'single-molecule junction'
_exptl_crystal_recrystallization_method 'slow exchange of methanol into DCM solution'
_exptl_crystal_size_max 0.4856
_exptl_crystal_size_mid 0.2155
_exptl_crystal_size_min 0.0938
_refine_diff_density_max 0.508
_refine_diff_density_min -0.303
_refine_diff_density_rms 0.074
_refine_ls_extinction_method none
_refine_ls_goodness_of_fit_ref 1.047
_refine_ls_hydrogen_treatment refall
_refine_ls_matrix_type full
_refine_ls_number_parameters 163
_refine_ls_number_reflns 2287
_refine_ls_number_restraints 0
_refine_ls_restrained_S_all 1.047
_refine_ls_R_factor_all 0.0608
_refine_ls_R_factor_gt 0.0479
_refine_ls_shift/su_max 0.001
_refine_ls_shift/su_mean 0.000
_refine_ls_structure_factor_coef Fsqd
_refine_ls_weighting_details 'w=1/[\s^2^(Fo^2^)+(0.0726P)^2^+0.3972P] where P=(Fo^2^+2Fc^2^)/3'
_refine_ls_weighting_scheme calc
_refine_ls_wR_factor_gt 0.1246
_refine_ls_wR_factor_ref 0.1376
_reflns_Friedel_coverage 0.000
_reflns_number_gt 1848
_reflns_number_total 2287
_reflns_threshold_expression 'I > 2\s(I)'
_cod_data_source_file d0nr04413j2.cif
_cod_data_source_block OPE3-Ph_19s088
_cod_depositor_comments 'Adding full bibliography for 1559032--1559033.cif.'
_cod_database_code 1559032
_shelx_shelxl_version_number 2018/3
_shelx_space_group_comment
;
The symmetry employed for this shelxl refinement is uniquely defined
by the following loop, which should always be used as a source of
symmetry information in preference to the above space-group names.
They are only intended as comments.
;
_reflns_odcompleteness_completeness 99.95
_reflns_odcompleteness_iscentric 1
_reflns_odcompleteness_theta 26.32
_olex2_diffrn_ambient_temperature_device 'Oxford Cryosystems'
_olex2_submission_special_instructions 'No special instructions were received'

loop_
_space_group_symop_operation_xyz
'x, y, z'
'-x, y+1/2, -z+1/2'
'-x, -y, -z'
'x, -y-1/2, z-1/2'

loop_
_atom_site_label
_atom_site_type_symbol
_atom_site_fract_x
_atom_site_fract_y
_atom_site_fract_z
_atom_site_U_iso_or_equiv
_atom_site_adp_type
_atom_site_occupancy
_atom_site_site_symmetry_order
_atom_site_calc_flag
_atom_site_refinement_flags_posn
_atom_site_refinement_flags_adp
_atom_site_refinement_flags_occupancy
_atom_site_disorder_assembly
_atom_site_disorder_group
S S 0.95088(4) 0.50607(6) 0.17067(5) 0.0278(2) Uani 1 1 d . . . . .
C1 C 0.83568(17) 0.4170(3) 0.0541(2) 0.0307(5) Uani 1 1 d . . . . .
H1A H 0.799(2) 0.496(3) -0.006(3) 0.046(7) Uiso 1 1 d . . . . .
H1B H 0.8660(19) 0.344(3) -0.012(3) 0.045(7) Uiso 1 1 d . . . . .
C2 C 0.76612(18) 0.3431(2) 0.1609(2) 0.0289(5) Uani 1 1 d . . . . .
H2A H 0.6874(18) 0.329(3) 0.112(2) 0.032(6) Uiso 1 1 d . . . . .
H2B H 0.7971(17) 0.243(3) 0.192(2) 0.036(6) Uiso 1 1 d . . . . .
C3 C 0.77624(15) 0.4402(2) 0.2972(2) 0.0221(4) Uani 1 1 d . . . . .
C4 C 0.70718(16) 0.4417(2) 0.4045(2) 0.0232(4) Uani 1 1 d . . . . .
H4 H 0.6379(18) 0.384(3) 0.389(2) 0.033(6) Uiso 1 1 d . . . . .
C5 C 0.73210(16) 0.5317(2) 0.5315(2) 0.0219(4) Uani 1 1 d . . . . .
C6 C 0.82646(16) 0.6226(2) 0.5459(2) 0.0262(4) Uani 1 1 d . . . . .
H6 H 0.8433(17) 0.686(2) 0.635(2) 0.030(6) Uiso 1 1 d . . . . .
C7 C 0.89563(16) 0.6224(2) 0.4378(2) 0.0267(4) Uani 1 1 d . . . . .
H7 H 0.9630(19) 0.684(3) 0.453(3) 0.042(7) Uiso 1 1 d . . . . .
C8 C 0.87069(16) 0.5294(2) 0.3149(2) 0.0225(4) Uani 1 1 d . . . . .
C9 C 0.66389(16) 0.5281(2) 0.6477(2) 0.0238(4) Uani 1 1 d . . . . .
C10 C 0.61158(17) 0.5211(2) 0.7470(2) 0.0238(4) Uani 1 1 d . . . . .
C11 C 0.55339(15) 0.51149(19) 0.8740(2) 0.0210(4) Uani 1 1 d . . . . .
C12 C 0.48229(16) 0.3915(2) 0.8889(2) 0.0242(4) Uani 1 1 d . . . . .
H12 H 0.4696(16) 0.315(3) 0.811(2) 0.028(5) Uiso 1 1 d . . . . .
C13 C 0.43003(16) 0.3800(2) 1.0134(2) 0.0239(4) Uani 1 1 d . . . . .
H13 H 0.3802(17) 0.301(2) 1.026(2) 0.028(6) Uiso 1 1 d . . . . .

loop_
_atom_site_aniso_label
_atom_site_aniso_U_11
_atom_site_aniso_U_22
_atom_site_aniso_U_33
_atom_site_aniso_U_23
_atom_site_aniso_U_13
_atom_site_aniso_U_12
S 0.0281(3) 0.0317(3) 0.0257(3) 0.00056(18) 0.0108(2) 0.0006(2)
C1 0.0334(11) 0.0359(12) 0.0240(10) -0.0011(9) 0.0086(8) 0.0016(9)
C2 0.0355(11) 0.0277(11) 0.0245(10) -0.0044(8) 0.0075(8) -0.0036(9)
C3 0.0281(10) 0.0169(9) 0.0216(9) 0.0009(7) 0.0043(7) 0.0011(7)
C4 0.0284(10) 0.0189(9) 0.0233(9) 0.0021(7) 0.0066(7) -0.0021(8)
C5 0.0292(10) 0.0170(9) 0.0207(9) 0.0032(7) 0.0072(7) 0.0039(7)
C6 0.0328(10) 0.0206(9) 0.0256(10) -0.0018(8) 0.0057(8) 0.0000(8)
C7 0.0281(10) 0.0225(10) 0.0298(10) -0.0026(8) 0.0054(8) -0.0031(8)
C8 0.0261(9) 0.0208(9) 0.0215(9) 0.0024(7) 0.0068(7) 0.0029(8)
C9 0.0318(11) 0.0153(9) 0.0242(10) -0.0006(7) 0.0036(8) 0.0052(7)
C10 0.0279(10) 0.0161(9) 0.0274(10) 0.0033(7) 0.0045(8) 0.0016(7)
C11 0.0251(10) 0.0179(9) 0.0208(9) 0.0012(7) 0.0060(7) 0.0023(7)
C12 0.0319(10) 0.0170(9) 0.0242(9) -0.0029(7) 0.0056(7) -0.0008(8)
C13 0.0282(10) 0.0171(9) 0.0273(10) -0.0022(7) 0.0073(8) -0.0025(8)

loop_
_atom_type_symbol
_atom_type_description
_atom_type_scat_dispersion_real
_atom_type_scat_dispersion_imag
_atom_type_scat_source
C C 0.0033 0.0016 'International Tables Vol C Tables 4.2.6.8 and 6.1.1.4'
H H 0.0000 0.0000 'International Tables Vol C Tables 4.2.6.8 and 6.1.1.4'
S S 0.1246 0.1234 'International Tables Vol C Tables 4.2.6.8 and 6.1.1.4'

loop_
_exptl_crystal_face_index_h
_exptl_crystal_face_index_k
_exptl_crystal_face_index_l
_exptl_crystal_face_perp_dist
_exptl_oxdiff_crystal_face_indexfrac_h
_exptl_oxdiff_crystal_face_indexfrac_k
_exptl_oxdiff_crystal_face_indexfrac_l
_exptl_oxdiff_crystal_face_x
_exptl_oxdiff_crystal_face_y
_exptl_oxdiff_crystal_face_z
-1 0 0 0.0469 -1.0021 -0.0108 -0.0013 0.0278 0.0335 -0.0389
1 0 0 0.0469 1.0021 0.0108 0.0013 -0.0278 -0.0335 0.0389
0 -1 0 0.2427 0.0212 -1.0022 0.0023 0.0301 0.0437 0.0591
0 1 0 0.2427 -0.0212 1.0022 -0.0023 -0.0301 -0.0437 -0.0591
-1 0 1 0.0679 -1.0051 -0.0050 1.0006 0.0842 -0.0203 -0.0280
1 0 -1 0.0679 1.0051 0.0050 -1.0006 -0.0842 0.0203 0.0280

loop_
_geom_angle_atom_site_label_1
_geom_angle_atom_site_label_2
_geom_angle_atom_site_label_3
_geom_angle
_geom_angle_site_symmetry_1
_geom_angle_site_symmetry_3
_geom_angle_publ_flag
C8 S C1 90.93(9) . . ?
C2 C1 S 105.90(13) . . ?
C3 C2 C1 106.77(17) . . ?
C4 C3 C2 127.07(17) . . ?
C4 C3 C8 119.71(17) . . ?
C8 C3 C2 113.11(17) . . ?
C3 C4 C5 120.31(17) . . ?
C4 C5 C9 120.74(17) . . ?
C6 C5 C4 119.05(17) . . ?
C6 C5 C9 120.19(17) . . ?
C7 C6 C5 120.87(17) . . ?
C6 C7 C8 118.96(18) . . ?
C3 C8 S 112.93(14) . . ?
C7 C8 S 125.98(16) . . ?
C7 C8 C3 121.07(18) . . ?
C10 C9 C5 176.89(19) . . ?
C9 C10 C11 176.8(2) . . ?
C12 C11 C10 120.62(17) . . ?
C12 C11 C13 118.89(18) . 3_667 ?
C13 C11 C10 120.46(16) 3_667 . ?
C13 C12 C11 120.33(17) . . ?
C12 C13 C11 120.78(18) . 3_667 ?

loop_
_geom_bond_atom_site_label_1
_geom_bond_atom_site_label_2
_geom_bond_distance
_geom_bond_site_symmetry_2
_geom_bond_publ_flag
S C1 1.829(2) . ?
S C8 1.7675(19) . ?
C1 C2 1.536(3) . ?
C2 C3 1.508(3) . ?
C3 C4 1.386(3) . ?
C3 C8 1.400(3) . ?
C4 C5 1.409(3) . ?
C5 C6 1.408(3) . ?
C5 C9 1.444(3) . ?
C6 C7 1.393(3) . ?
C7 C8 1.396(3) . ?
C9 C10 1.186(3) . ?
C10 C11 1.450(3) . ?
C11 C12 1.403(3) . ?
C11 C13 1.407(3) 3_667 ?
C12 C13 1.388(3) . ?
